data_1505059
loop_
_publ_author_name
'Nelyubina, Yulia V.'
'Antipin, Mikhail Yu'
'Lyssenko, Konstantin A.'

_publ_section_title
;
 Are halide...halide contacts a feature of rock-salts only?
;
_journal_issue 6
_journal_name_full 'The journal of physical chemistry. A'
_journal_page_first 1091
_journal_page_last 1095
_journal_paper_doi 10.1021/jp066049u
_journal_volume 111
_journal_year 2007
_chemical_formula_moiety 'H4 N O, Cl'
_chemical_formula_sum 'Cl H4 N O'
_chemical_formula_weight 69.49
_chemical_name_systematic
; 
 ? 
;
_space_group_IT_number 14
_symmetry_cell_setting monoclinic
_symmetry_space_group_name_Hall '-P 2yn'
_symmetry_space_group_name_H-M 'P 1 21/n 1'
_atom_sites_solution_hydrogens difmap
_atom_sites_solution_primary direct
_atom_sites_solution_secondary difmap
_audit_creation_method SHELXL-97
_cell_angle_alpha 90.00
_cell_angle_beta 114.141(5)
_cell_angle_gamma 90.00
_cell_formula_units_Z 4
_cell_length_a 6.8955(5)
_cell_length_b 5.9218(5)
_cell_length_c 7.2123(5)
_cell_measurement_reflns_used 635
_cell_measurement_temperature 100(2)
_cell_measurement_theta_max 30
_cell_measurement_theta_min 3
_cell_volume 268.75(4)
_computing_cell_refinement 'APEX2 (Bruker, 2005)'
_computing_data_collection 'APEX2 (Bruker, 2005)'
_computing_data_reduction 'APEX2 (Bruker, 2005)'
_computing_molecular_graphics 'SHELXTL ver. 5.1 (Sheldrick, 1998b)'
_computing_publication_material 'SHELXTL ver. 5.1 (Sheldrick, 1998b)'
_computing_structure_refinement 'SHELXTL ver. 5.1 (Sheldrick, 1998b)'
_computing_structure_solution 'SHELXTL ver. 5.1 (Sheldrick, 1998b)'
_diffrn_ambient_temperature 100(2)
_diffrn_measured_fraction_theta_full 0.998
_diffrn_measured_fraction_theta_max 0.998
_diffrn_measurement_device_type 'Bruker SMART APEX2 CCD area detector'
_diffrn_measurement_method 'phi and omega scans'
_diffrn_radiation_monochromator graphite
_diffrn_radiation_source 'fine-focus sealed tube'
_diffrn_radiation_type MoK\a
_diffrn_radiation_wavelength 0.71073
_diffrn_reflns_av_R_equivalents 0.0246
_diffrn_reflns_av_sigmaI/netI 0.0182
_diffrn_reflns_limit_h_max 14
_diffrn_reflns_limit_h_min -14
_diffrn_reflns_limit_k_max 12
_diffrn_reflns_limit_k_min -12
_diffrn_reflns_limit_l_max 14
_diffrn_reflns_limit_l_min -15
_diffrn_reflns_number 13121
_diffrn_reflns_theta_full 50.00
_diffrn_reflns_theta_max 50.00
_diffrn_reflns_theta_min 4.63
_exptl_absorpt_coefficient_mu 1.090
_exptl_absorpt_correction_T_max 0.806
_exptl_absorpt_correction_T_min 0.772
_exptl_absorpt_correction_type multi-scan
_exptl_absorpt_process_details 'APEX2 (Bruker, 2005)'
_exptl_crystal_colour colorless
_exptl_crystal_density_diffrn 1.718
_exptl_crystal_density_method 'not measured'
_exptl_crystal_description prism
_exptl_crystal_F_000 144
_exptl_crystal_size_max 0.25
_exptl_crystal_size_mid 0.20
_exptl_crystal_size_min 0.20
_refine_diff_density_max 0.326
_refine_diff_density_min -0.373
_refine_diff_density_rms 0.065
_refine_ls_extinction_method none
_refine_ls_goodness_of_fit_ref 1.000
_refine_ls_hydrogen_treatment mixed
_refine_ls_matrix_type full
_refine_ls_number_parameters 44
_refine_ls_number_reflns 2818
_refine_ls_number_restraints 0
_refine_ls_restrained_S_all 1.000
_refine_ls_R_factor_all 0.0240
_refine_ls_R_factor_gt 0.0176
_refine_ls_shift/su_max 0.001
_refine_ls_shift/su_mean 0.000
_refine_ls_structure_factor_coef Fsqd
_refine_ls_weighting_details 'calc w=1/[\s^2^(Fo^2^)+(0.0287P)^2^+0.0000P] where P=(Fo^2^+2Fc^2^)/3'
_refine_ls_weighting_scheme calc
_refine_ls_wR_factor_gt 0.0448
_refine_ls_wR_factor_ref 0.0489
_reflns_number_gt 2416
_reflns_number_total 2818
_reflns_threshold_expression I>2/s(I)
_cod_data_source_file jp066049usi20060916_052826.cif
_cod_data_source_block l
_cod_depositor_comments
;
The following automatic conversions were performed:

'_symmetry_cell_setting' value 'Monoclinic' changed to 'monoclinic'
according to /home/saulius/struct/CIF-dictionaries/cif_core.dic
dictionary named 'cif_core.dic' version 2.4.1 from 2010-06-29.

Automatic conversion script
Id: cif_fix_values 1715 2011-07-08 13:25:40Z adriana 
;
_cod_original_sg_symbol_H-M 'P 21/n'
_cod_original_formula_sum 'H4 Cl N O'
_cod_database_code 1505059

loop_
_symmetry_equiv_pos_as_xyz
'x, y, z'
'-x+1/2, y+1/2, -z+1/2'
'-x, -y, -z'
'x-1/2, -y-1/2, z-1/2'

loop_
_atom_site_label
_atom_site_type_symbol
_atom_site_fract_x
_atom_site_fract_y
_atom_site_fract_z
_atom_site_U_iso_or_equiv
_atom_site_adp_type
_atom_site_occupancy
_atom_site_symmetry_multiplicity
_atom_site_calc_flag
Cl1 Cl 0.844064(12) 0.810902(13) 0.103292(13) 0.00922(2) Uani 1 1 d
O1 O 0.34596(4) 0.64569(5) 0.10757(5) 0.01210(4) Uani 1 1 d
N1 N 0.45130(5) 0.83386(5) 0.22609(5) 0.01000(4) Uani 1 1 d
H3N H 0.3840(14) 0.9496(17) 0.1663(14) 0.018(2) Uiso 1 1 d
H2N H 0.4492(18) 0.8170(15) 0.3481(17) 0.024(3) Uiso 1 1 d
H1O H 0.4276(16) 0.5381(19) 0.1691(15) 0.028(2) Uiso 1 1 d
H1N H 0.5762(17) 0.8406(14) 0.2281(15) 0.021(2) Uiso 1 1 d

loop_
_atom_site_aniso_label
_atom_site_aniso_U_11
_atom_site_aniso_U_22
_atom_site_aniso_U_33
_atom_site_aniso_U_23
_atom_site_aniso_U_13
_atom_site_aniso_U_12
Cl1 0.00985(3) 0.00887(3) 0.00883(3) -0.00034(2) 0.00371(2) -0.00006(2)
O1 0.01155(9) 0.00944(8) 0.01186(10) -0.00161(7) 0.00126(7) -0.00001(7)
N1 0.01027(9) 0.00966(9) 0.00945(10) -0.00069(7) 0.00339(7) -0.00090(7)

loop_
_atom_type_symbol
_atom_type_description
_atom_type_scat_dispersion_real
_atom_type_scat_dispersion_imag
_atom_type_scat_source
N N 0.0061 0.0033 'International Tables Vol C Tables 4.2.6.8 and 6.1.1.4'
H H 0.0000 0.0000 'International Tables Vol C Tables 4.2.6.8 and 6.1.1.4'
O O 0.0106 0.0060 'International Tables Vol C Tables 4.2.6.8 and 6.1.1.4'
Cl Cl 0.1484 0.1585 'International Tables Vol C Tables 4.2.6.8 and 6.1.1.4'

loop_
_geom_angle_atom_site_label_1
_geom_angle_atom_site_label_2
_geom_angle_atom_site_label_3
_geom_angle
N1 O1 H1O 102.1(7)
O1 N1 H3N 107.1(6)
O1 N1 H2N 107.3(6)
H3N N1 H2N 111.7(8)
O1 N1 H1N 108.2(6)
H3N N1 H1N 108.1(8)
H2N N1 H1N 114.2(10)

loop_
_geom_bond_atom_site_label_1
_geom_bond_atom_site_label_2
_geom_bond_distance
O1 N1 1.4114(4)
O1 H1O 0.846(11)
N1 H3N 0.841(10)
N1 H2N 0.892(11)
N1 H1N 0.856(10)

loop_
_geom_hbond_atom_site_label_D
_geom_hbond_atom_site_label_H
_geom_hbond_atom_site_label_A
_geom_hbond_site_symmetry_A
_geom_hbond_distance_DH
_geom_hbond_distance_HA
_geom_hbond_distance_DA
_geom_hbond_angle_DHA
N1 H1N Cl1 1_555 0.856(13) 2.369(12) 3.1780(5) 157.7(9)
O1 H1O Cl1 2_645 0.846(11) 2.207(11) 3.0335(4) 165.7(10)
N1 H2N Cl1 4_576 0.892(12) 2.362(12) 3.2138(4) 159.9(10)
N1 H3N Cl1 3_675 0.841(10) 2.401(10) 3.2030(4) 159.7(9)

loop_
_cod_related_entry_id
_cod_related_entry_database
_cod_related_entry_code
1 ChemSpider 20344
